data_2000733
loop_
_publ_author_name
'Carpenter, J. D.'
'Hwu, S.-J.'

_publ_section_title
;
 Single-crystal structure of BaSm~2~S~4~
;
_journal_issue 7
_journal_name_full 'Acta Crystallographica Section C'
_journal_page_first 1164
_journal_page_last 1167
_journal_paper_doi 10.1107/S010827019101418X
_journal_volume 48
_journal_year 1992
_chemical_formula_sum 'Ba S4 Sm2'
_chemical_formula_weight 566.28
_space_group_IT_number 62
_space_group_name_Hall '-P 2ac 2n'
_space_group_name_H-M_alt 'P n m a'
_symmetry_cell_setting orthorhombic
_symmetry_space_group_name_H-M 'P n m a'
_cell_angle_alpha 90
_cell_angle_beta 90
_cell_angle_gamma 90
_cell_formula_units_Z 4
_cell_length_a 12.262(3)
_cell_length_b 4.121(3)
_cell_length_c 14.713(2)
_cell_volume 743.5(6)
_diffrn_radiation_type Mo
_diffrn_radiation_wavelength 0.71069
_exptl_absorpt_coefficient_mu 21.874
_exptl_crystal_density_diffrn 5.06
_exptl_crystal_F_000 976
_cod_data_source_file st0546.cif
_cod_data_source_block st0546a
_cod_original_formula_sum 'Ba1 S4 Sm2'
_cod_database_code 2000733

loop_
_space_group_symop_id
_space_group_symop_operation_xyz
1 x,y,z
2 -x+1/2,-y,z+1/2
3 x+1/2,-y+1/2,-z+1/2
4 -x,y+1/2,-z
5 -x,-y,-z
6 x+1/2,y,-z+1/2
7 -x+1/2,y+1/2,z+1/2
8 x,-y+1/2,z

loop_
_atom_site_label
_atom_site_fract_x
_atom_site_fract_y
_atom_site_fract_z
Ba .24530(10) .25 .16003(8)
Sm(1) .07615(8) .25 .89633(7)
Sm(2) .07412(8) .25 .39231(7)
S(1) .3693(4) .25 .5229(3)
S(2) .4826(4) .25 .2824(3)
S(3) .0785(4) .25 .5798(3)
S(4) .2901(4) .25 .8271(4)
